data_4080069
loop_
_publ_author_name
'Fasulo, Meg E.'
'Calimano, Elisa'
'Buchanan, J. Matthew'
'Tilley, T. Don'

_publ_section_title
;
 Multiple Si--H Bond Activations
 bytBu2PCH2CH2PtBu2andtBu2PCH2PtBu2Di(phosphine) Complexes of Rhodium and
 Iridium
;
_journal_issue 4
_journal_name_full Organometallics
_journal_page_first 1016
_journal_paper_doi 10.1021/om300943e
_journal_volume 32
_journal_year 2013
_chemical_formula_sum 'C35 H61 P2 Rh Si'
_chemical_formula_weight 674.78
_chemical_name_systematic
; 
 ? 
;
_space_group_IT_number 61
_symmetry_cell_setting orthorhombic
_symmetry_space_group_name_Hall '-P 2ac 2ab'
_symmetry_space_group_name_H-M 'P b c a'
_atom_sites_solution_hydrogens geom
_atom_sites_solution_primary direct
_atom_sites_solution_secondary difmap
_audit_creation_method SHELXL-97
_cell_angle_alpha 90.00
_cell_angle_beta 90.00
_cell_angle_gamma 90.00
_cell_formula_units_Z 8
_cell_length_a 16.5825(6)
_cell_length_b 19.5880(8)
_cell_length_c 21.8479(9)
_cell_measurement_reflns_used 9575
_cell_measurement_temperature 100(2)
_cell_measurement_theta_max 25.297
_cell_measurement_theta_min 2.232
_cell_volume 7096.6(5)
_computing_cell_refinement 'APEX II v.2011.4.1'
_computing_data_collection 'APEX II v.2011.4.1'
_computing_data_reduction 'APEX II v.2011.4.1'
_computing_molecular_graphics ORTEP-32
_computing_publication_material CIFTAB
_computing_structure_refinement 'SHELXL-97 (Sheldrick, 2008)'
_computing_structure_solution 'SHELXS-97 (Sheldrick, 2008)'
_diffrn_ambient_temperature 100(2)
_diffrn_detector_area_resol_mean 8.129
_diffrn_measured_fraction_theta_full 0.999
_diffrn_measured_fraction_theta_max 0.999
_diffrn_measurement_device_type 'APEX-II CCD'
_diffrn_measurement_method '/w and /f scans'
_diffrn_radiation_monochromator graphite
_diffrn_radiation_source 'microfocus sealed tube'
_diffrn_radiation_type MoK\a
_diffrn_radiation_wavelength 0.71073
_diffrn_reflns_av_R_equivalents 0.0550
_diffrn_reflns_av_sigmaI/netI 0.0222
_diffrn_reflns_limit_h_max 19
_diffrn_reflns_limit_h_min -19
_diffrn_reflns_limit_k_max 23
_diffrn_reflns_limit_k_min -23
_diffrn_reflns_limit_l_max 26
_diffrn_reflns_limit_l_min -25
_diffrn_reflns_number 171322
_diffrn_reflns_theta_full 25.37
_diffrn_reflns_theta_max 25.37
_diffrn_reflns_theta_min 1.86
_exptl_absorpt_coefficient_mu 0.627
_exptl_absorpt_correction_T_max 0.9693
_exptl_absorpt_correction_T_min 0.9693
_exptl_absorpt_correction_type multi-scan
_exptl_absorpt_process_details SADABS
_exptl_crystal_colour yellow
_exptl_crystal_density_diffrn 1.263
_exptl_crystal_density_method 'not measured'
_exptl_crystal_description block
_exptl_crystal_F_000 2880
_exptl_crystal_size_max 0.05
_exptl_crystal_size_mid 0.05
_exptl_crystal_size_min 0.05
_refine_diff_density_max 0.369
_refine_diff_density_min -0.397
_refine_diff_density_rms 0.074
_refine_ls_extinction_method none
_refine_ls_goodness_of_fit_ref 1.130
_refine_ls_hydrogen_treatment mixed
_refine_ls_matrix_type full
_refine_ls_number_parameters 385
_refine_ls_number_reflns 6498
_refine_ls_number_restraints 0
_refine_ls_restrained_S_all 1.130
_refine_ls_R_factor_all 0.0454
_refine_ls_R_factor_gt 0.0306
_refine_ls_shift/su_max 0.001
_refine_ls_shift/su_mean 0.000
_refine_ls_structure_factor_coef Fsqd
_refine_ls_weighting_details 'calc w=1/[\s^2^(Fo^2^)+(0.0264P)^2^+11.0091P] where P=(Fo^2^+2Fc^2^)/3'
_refine_ls_weighting_scheme calc
_refine_ls_wR_factor_gt 0.0694
_refine_ls_wR_factor_ref 0.0780
_reflns_number_gt 5301
_reflns_number_total 6498
_reflns_threshold_expression >2sigma(I)
_cod_data_source_file om300943e_si_001.cif
_cod_data_source_block shelxl2
_cod_original_sg_symbol_H-M 'P bca'
_cod_database_code 4080069

loop_
_symmetry_equiv_pos_as_xyz
'x, y, z'
'-x+1/2, -y, z+1/2'
'-x, y+1/2, -z+1/2'
'x+1/2, -y+1/2, -z'
'-x, -y, -z'
'x-1/2, y, -z-1/2'
'x, -y-1/2, z-1/2'
'-x-1/2, y-1/2, z'

loop_
_atom_site_label
_atom_site_type_symbol
_atom_site_fract_x
_atom_site_fract_y
_atom_site_fract_z
_atom_site_U_iso_or_equiv
_atom_site_adp_type
_atom_site_occupancy
_atom_site_symmetry_multiplicity
_atom_site_calc_flag
_atom_site_refinement_flags
C1 C 0.34778(15) 0.33578(13) 0.42663(11) 0.0181(6) Uani 1 1 d .
C2 C 0.39886(16) 0.39244(13) 0.41624(12) 0.0202(6) Uani 1 1 d .
C3 C 0.39934(17) 0.44709(14) 0.45706(13) 0.0273(7) Uani 1 1 d .
H3 H 0.4342 0.4846 0.4493 0.033 Uiso 1 1 calc R
C4 C 0.35063(18) 0.44859(16) 0.50865(14) 0.0328(7) Uani 1 1 d .
C5 C 0.30113(18) 0.39331(16) 0.51858(13) 0.0316(7) Uani 1 1 d .
H5 H 0.2674 0.3933 0.5537 0.038 Uiso 1 1 calc R
C6 C 0.29840(16) 0.33760(15) 0.47940(12) 0.0229(6) Uani 1 1 d .
C7 C 0.24228(18) 0.27880(15) 0.49524(12) 0.0283(7) Uani 1 1 d .
H7A H 0.2741 0.2398 0.5096 0.042 Uiso 1 1 calc R
H7B H 0.2117 0.2655 0.4588 0.042 Uiso 1 1 calc R
H7C H 0.2049 0.2932 0.5275 0.042 Uiso 1 1 calc R
C8 C 0.45558(17) 0.39630(14) 0.36232(13) 0.0251(6) Uani 1 1 d .
H8A H 0.4835 0.4404 0.3626 0.038 Uiso 1 1 calc R
H8B H 0.4248 0.3916 0.3243 0.038 Uiso 1 1 calc R
H8C H 0.4953 0.3594 0.3651 0.038 Uiso 1 1 calc R
C9 C 0.3525(2) 0.50864(18) 0.55203(17) 0.0511(10) Uani 1 1 d .
H9A H 0.3013 0.5334 0.5496 0.077 Uiso 1 1 calc R
H9B H 0.3968 0.5393 0.5407 0.077 Uiso 1 1 calc R
H9C H 0.3608 0.4922 0.5939 0.077 Uiso 1 1 calc R
C10 C 0.37615(16) 0.18281(13) 0.42717(11) 0.0200(6) Uani 1 1 d .
C11 C 0.44459(16) 0.18457(14) 0.46558(12) 0.0234(6) Uani 1 1 d .
C12 C 0.45836(18) 0.13153(15) 0.50662(12) 0.0276(7) Uani 1 1 d .
H12 H 0.5044 0.1337 0.5324 0.033 Uiso 1 1 calc R
C13 C 0.40742(18) 0.07571(15) 0.51135(13) 0.0303(7) Uani 1 1 d .
C14 C 0.34232(17) 0.07219(14) 0.47155(12) 0.0261(6) Uani 1 1 d .
H14 H 0.3081 0.0333 0.4722 0.031 Uiso 1 1 calc R
C15 C 0.32661(16) 0.12517(13) 0.43058(12) 0.0209(6) Uani 1 1 d .
C16 C 0.50403(17) 0.24286(15) 0.46330(13) 0.0267(6) Uani 1 1 d .
H16A H 0.4806 0.2830 0.4833 0.040 Uiso 1 1 calc R
H16B H 0.5164 0.2538 0.4205 0.040 Uiso 1 1 calc R
H16C H 0.5537 0.2297 0.4846 0.040 Uiso 1 1 calc R
C17 C 0.4218(2) 0.02003(17) 0.55800(15) 0.0408(8) Uani 1 1 d .
H17A H 0.4796 0.0102 0.5605 0.061 Uiso 1 1 calc R
H17B H 0.3928 -0.0213 0.5456 0.061 Uiso 1 1 calc R
H17C H 0.4022 0.0351 0.5981 0.061 Uiso 1 1 calc R
C18 C 0.25378(19) 0.12044(15) 0.39025(14) 0.0235(6) Uani 1 1 d .
C19 C 0.10034(17) 0.10992(13) 0.22388(13) 0.0256(6) Uani 1 1 d .
C20 C 0.18516(19) 0.10243(16) 0.19628(14) 0.0353(7) Uani 1 1 d .
H20A H 0.1886 0.0594 0.1735 0.053 Uiso 1 1 calc R
H20B H 0.2253 0.1024 0.2292 0.053 Uiso 1 1 calc R
H20C H 0.1957 0.1407 0.1685 0.053 Uiso 1 1 calc R
C21 C 0.0401(2) 0.12210(16) 0.17210(14) 0.0398(8) Uani 1 1 d .
H21A H 0.0428 0.0841 0.1430 0.060 Uiso 1 1 calc R
H21B H 0.0535 0.1648 0.1511 0.060 Uiso 1 1 calc R
H21C H -0.0145 0.1252 0.1891 0.060 Uiso 1 1 calc R
C22 C 0.08317(18) 0.04147(14) 0.25542(15) 0.0319(7) Uani 1 1 d .
H22A H 0.0280 0.0415 0.2715 0.048 Uiso 1 1 calc R
H22B H 0.1213 0.0348 0.2891 0.048 Uiso 1 1 calc R
H22C H 0.0892 0.0043 0.2257 0.048 Uiso 1 1 calc R
C23 C 0.00762(17) 0.17049(15) 0.33220(13) 0.0265(6) Uani 1 1 d .
C24 C -0.06986(18) 0.15364(16) 0.29739(15) 0.0354(7) Uani 1 1 d .
H24A H -0.1153 0.1524 0.3261 0.053 Uiso 1 1 calc R
H24B H -0.0643 0.1090 0.2776 0.053 Uiso 1 1 calc R
H24C H -0.0796 0.1887 0.2662 0.053 Uiso 1 1 calc R
C25 C 0.02359(19) 0.11595(16) 0.38164(14) 0.0344(7) Uani 1 1 d .
H25A H -0.0220 0.1145 0.4102 0.052 Uiso 1 1 calc R
H25B H 0.0729 0.1275 0.4041 0.052 Uiso 1 1 calc R
H25C H 0.0300 0.0712 0.3621 0.052 Uiso 1 1 calc R
C26 C -0.00571(18) 0.23716(15) 0.36756(14) 0.0297(7) Uani 1 1 d .
H26A H -0.0187 0.2739 0.3387 0.045 Uiso 1 1 calc R
H26B H 0.0435 0.2489 0.3901 0.045 Uiso 1 1 calc R
H26C H -0.0504 0.2313 0.3965 0.045 Uiso 1 1 calc R
C27 C 0.09100(16) 0.26440(13) 0.24165(12) 0.0204(6) Uani 1 1 d .
H27A H 0.0416 0.2894 0.2536 0.025 Uiso 1 1 calc R
H27B H 0.0926 0.2587 0.1966 0.025 Uiso 1 1 calc R
C28 C 0.24596(17) 0.32757(15) 0.20120(12) 0.0237(6) Uani 1 1 d .
C29 C 0.25455(19) 0.26231(16) 0.16389(13) 0.0300(7) Uani 1 1 d .
H29A H 0.2019 0.2494 0.1472 0.045 Uiso 1 1 calc R
H29B H 0.2747 0.2256 0.1902 0.045 Uiso 1 1 calc R
H29C H 0.2926 0.2700 0.1302 0.045 Uiso 1 1 calc R
C30 C 0.20712(19) 0.38145(17) 0.15976(13) 0.0340(7) Uani 1 1 d .
H30A H 0.2382 0.3853 0.1217 0.051 Uiso 1 1 calc R
H30B H 0.2067 0.4256 0.1808 0.051 Uiso 1 1 calc R
H30C H 0.1516 0.3679 0.1502 0.051 Uiso 1 1 calc R
C31 C 0.33180(17) 0.34963(15) 0.21848(13) 0.0282(7) Uani 1 1 d .
H31A H 0.3577 0.3134 0.2423 0.042 Uiso 1 1 calc R
H31B H 0.3295 0.3915 0.2430 0.042 Uiso 1 1 calc R
H31C H 0.3630 0.3581 0.1812 0.042 Uiso 1 1 calc R
C32 C 0.15333(16) 0.39042(13) 0.30864(13) 0.0228(6) Uani 1 1 d .
C33 C 0.08144(18) 0.42405(15) 0.27625(15) 0.0338(7) Uani 1 1 d .
H33A H 0.0344 0.3940 0.2789 0.051 Uiso 1 1 calc R
H33B H 0.0949 0.4319 0.2332 0.051 Uiso 1 1 calc R
H33C H 0.0691 0.4677 0.2960 0.051 Uiso 1 1 calc R
C34 C 0.22335(18) 0.44108(15) 0.31090(14) 0.0305(7) Uani 1 1 d .
H34A H 0.2078 0.4808 0.3355 0.046 Uiso 1 1 calc R
H34B H 0.2367 0.4559 0.2693 0.046 Uiso 1 1 calc R
H34C H 0.2705 0.4190 0.3294 0.046 Uiso 1 1 calc R
C35 C 0.12944(18) 0.37692(15) 0.37507(13) 0.0294(7) Uani 1 1 d .
H35A H 0.1738 0.3538 0.3962 0.044 Uiso 1 1 calc R
H35B H 0.0813 0.3479 0.3761 0.044 Uiso 1 1 calc R
H35C H 0.1179 0.4204 0.3955 0.044 Uiso 1 1 calc R
Si1 Si 0.34405(4) 0.25689(4) 0.37453(3) 0.01520(16) Uani 1 1 d .
P1 P 0.18505(4) 0.30563(3) 0.27232(3) 0.01786(15) Uani 1 1 d .
P2 P 0.10179(4) 0.18119(3) 0.28330(3) 0.01916(15) Uani 1 1 d .
Rh1 Rh 0.221905(12) 0.217593(10) 0.329721(9) 0.01575(7) Uani 1 1 d .
H101 H 0.2139(16) 0.1519(14) 0.4000(12) 0.015(7) Uiso 1 1 d .
H1 H 0.4095(17) 0.2636(14) 0.3358(12) 0.027(8) Uiso 1 1 d .
H102 H 0.2237(16) 0.0795(16) 0.3962(13) 0.024(8) Uiso 1 1 d .
H100 H 0.2708(18) 0.1254(16) 0.3453(15) 0.035(9) Uiso 1 1 d .

loop_
_atom_site_aniso_label
_atom_site_aniso_U_11
_atom_site_aniso_U_22
_atom_site_aniso_U_33
_atom_site_aniso_U_23
_atom_site_aniso_U_13
_atom_site_aniso_U_12
C1 0.0186(13) 0.0203(14) 0.0153(13) 0.0001(11) -0.0063(10) 0.0032(11)
C2 0.0204(14) 0.0216(14) 0.0185(13) -0.0013(11) -0.0072(11) 0.0049(11)
C3 0.0272(16) 0.0189(15) 0.0358(17) -0.0066(12) -0.0103(13) 0.0010(12)
C4 0.0339(17) 0.0320(17) 0.0324(17) -0.0162(14) -0.0142(14) 0.0137(14)
C5 0.0303(16) 0.046(2) 0.0189(15) -0.0094(13) -0.0013(12) 0.0120(15)
C6 0.0197(14) 0.0325(16) 0.0166(13) -0.0019(12) -0.0041(11) 0.0048(12)
C7 0.0276(15) 0.0395(18) 0.0177(14) 0.0010(13) 0.0008(12) -0.0009(13)
C8 0.0268(15) 0.0199(15) 0.0286(15) 0.0007(12) -0.0022(12) -0.0058(12)
C9 0.055(2) 0.047(2) 0.052(2) -0.0328(18) -0.0146(18) 0.0146(18)
C10 0.0234(14) 0.0209(15) 0.0155(13) 0.0014(11) 0.0003(11) 0.0035(11)
C11 0.0257(15) 0.0264(15) 0.0179(13) -0.0022(12) -0.0013(11) 0.0048(12)
C12 0.0297(16) 0.0324(17) 0.0208(14) 0.0021(12) -0.0090(12) 0.0063(13)
C13 0.0366(17) 0.0290(17) 0.0252(15) 0.0094(13) -0.0034(13) 0.0092(14)
C14 0.0317(16) 0.0203(15) 0.0263(15) 0.0058(12) 0.0001(12) 0.0016(12)
C15 0.0253(15) 0.0196(14) 0.0178(13) 0.0012(11) -0.0006(11) 0.0045(12)
C16 0.0254(15) 0.0301(16) 0.0246(15) 0.0011(12) -0.0077(12) 0.0027(13)
C17 0.051(2) 0.0349(19) 0.0365(18) 0.0161(15) -0.0098(16) 0.0058(16)
C18 0.0281(16) 0.0137(14) 0.0286(16) 0.0040(12) -0.0037(13) 0.0010(13)
C19 0.0322(16) 0.0153(14) 0.0294(15) -0.0035(12) -0.0093(13) 0.0025(12)
C20 0.0447(19) 0.0283(17) 0.0330(17) -0.0105(14) 0.0042(15) -0.0023(15)
C21 0.057(2) 0.0278(17) 0.0348(18) -0.0129(14) -0.0198(16) 0.0061(16)
C22 0.0345(17) 0.0187(15) 0.0425(18) -0.0047(13) -0.0089(14) 0.0001(13)
C23 0.0218(15) 0.0256(15) 0.0320(16) 0.0043(13) -0.0014(12) 0.0000(12)
C24 0.0242(16) 0.0335(18) 0.0486(19) -0.0038(15) -0.0032(14) -0.0010(14)
C25 0.0333(17) 0.0327(18) 0.0373(18) 0.0111(14) 0.0042(14) -0.0024(14)
C26 0.0282(16) 0.0315(17) 0.0294(16) 0.0036(13) 0.0035(13) 0.0008(13)
C27 0.0235(14) 0.0184(14) 0.0194(14) 0.0018(11) -0.0043(11) 0.0004(11)
C28 0.0256(14) 0.0287(16) 0.0170(13) 0.0064(12) -0.0011(12) -0.0005(12)
C29 0.0293(16) 0.0386(18) 0.0220(15) -0.0028(13) 0.0012(13) -0.0004(14)
C30 0.0348(17) 0.0392(19) 0.0280(16) 0.0157(14) -0.0041(13) 0.0023(14)
C31 0.0291(16) 0.0311(16) 0.0243(15) 0.0051(13) 0.0030(12) -0.0036(13)
C32 0.0255(15) 0.0159(14) 0.0271(15) -0.0014(11) -0.0051(12) 0.0026(12)
C33 0.0329(17) 0.0267(16) 0.0419(18) -0.0040(14) -0.0112(14) 0.0105(14)
C34 0.0347(17) 0.0193(15) 0.0373(17) -0.0001(13) -0.0057(14) -0.0011(13)
C35 0.0326(17) 0.0247(16) 0.0309(16) -0.0050(13) 0.0025(13) 0.0028(13)
Si1 0.0177(4) 0.0155(4) 0.0123(3) 0.0009(3) -0.0013(3) 0.0007(3)
P1 0.0208(4) 0.0156(3) 0.0172(3) 0.0021(3) -0.0027(3) 0.0006(3)
P2 0.0213(4) 0.0159(3) 0.0202(3) 0.0011(3) -0.0047(3) -0.0001(3)
Rh1 0.01821(12) 0.01410(12) 0.01492(11) 0.00152(8) -0.00327(8) 0.00069(8)

loop_
_atom_type_symbol
_atom_type_description
_atom_type_scat_dispersion_real
_atom_type_scat_dispersion_imag
_atom_type_scat_source
C C 0.0033 0.0016 'International Tables Vol C Tables 4.2.6.8 and 6.1.1.4'
H H 0.0000 0.0000 'International Tables Vol C Tables 4.2.6.8 and 6.1.1.4'
Si Si 0.0817 0.0704 'International Tables Vol C Tables 4.2.6.8 and 6.1.1.4'
P P 0.1023 0.0942 'International Tables Vol C Tables 4.2.6.8 and 6.1.1.4'
Rh Rh -1.1178 0.9187 'International Tables Vol C Tables 4.2.6.8 and 6.1.1.4'

loop_
_geom_angle_atom_site_label_1
_geom_angle_atom_site_label_2
_geom_angle_atom_site_label_3
_geom_angle
C6 C1 C2 117.2(2)
C6 C1 Si1 119.0(2)
C2 C1 Si1 123.75(19)
C3 C2 C1 120.2(2)
C3 C2 C8 117.2(2)
C1 C2 C8 122.5(2)
C4 C3 C2 122.2(3)
C4 C3 H3 118.9
C2 C3 H3 118.9
C5 C4 C3 117.3(3)
C5 C4 C9 121.7(3)
C3 C4 C9 120.9(3)
C4 C5 C6 122.8(3)
C4 C5 H5 118.6
C6 C5 H5 118.6
C5 C6 C1 120.2(3)
C5 C6 C7 118.4(2)
C1 C6 C7 121.4(2)
C6 C7 H7A 109.5
C6 C7 H7B 109.5
H7A C7 H7B 109.5
C6 C7 H7C 109.5
H7A C7 H7C 109.5
H7B C7 H7C 109.5
C2 C8 H8A 109.5
C2 C8 H8B 109.5
H8A C8 H8B 109.5
C2 C8 H8C 109.5
H8A C8 H8C 109.5
H8B C8 H8C 109.5
C4 C9 H9A 109.5
C4 C9 H9B 109.5
H9A C9 H9B 109.5
C4 C9 H9C 109.5
H9A C9 H9C 109.5
H9B C9 H9C 109.5
C15 C10 C11 117.4(2)
C15 C10 Si1 118.54(19)
C11 C10 Si1 124.0(2)
C12 C11 C10 119.8(3)
C12 C11 C16 118.6(2)
C10 C11 C16 121.6(2)
C13 C12 C11 122.5(3)
C13 C12 H12 118.7
C11 C12 H12 118.7
C12 C13 C14 117.8(3)
C12 C13 C17 121.6(3)
C14 C13 C17 120.6(3)
C13 C14 C15 120.7(3)
C13 C14 H14 119.7
C15 C14 H14 119.7
C14 C15 C10 121.7(2)
C14 C15 C18 118.8(3)
C10 C15 C18 119.5(2)
C11 C16 H16A 109.5
C11 C16 H16B 109.5
H16A C16 H16B 109.5
C11 C16 H16C 109.5
H16A C16 H16C 109.5
H16B C16 H16C 109.5
C13 C17 H17A 109.5
C13 C17 H17B 109.5
H17A C17 H17B 109.5
C13 C17 H17C 109.5
H17A C17 H17C 109.5
H17B C17 H17C 109.5
C15 C18 Rh1 117.20(19)
C15 C18 H101 113.5(16)
Rh1 C18 H101 55.8(16)
C15 C18 H102 113.2(17)
Rh1 C18 H102 129.3(17)
H101 C18 H102 99(2)
C15 C18 H100 109.6(17)
Rh1 C18 H100 56.8(18)
H101 C18 H100 111(2)
H102 C18 H100 111(2)
C21 C19 C22 110.4(2)
C21 C19 C20 108.8(3)
C22 C19 C20 105.2(2)
C21 C19 P2 113.46(19)
C22 C19 P2 109.7(2)
C20 C19 P2 108.99(19)
C19 C20 H20A 109.5
C19 C20 H20B 109.5
H20A C20 H20B 109.5
C19 C20 H20C 109.5
H20A C20 H20C 109.5
H20B C20 H20C 109.5
C19 C21 H21A 109.5
C19 C21 H21B 109.5
H21A C21 H21B 109.5
C19 C21 H21C 109.5
H21A C21 H21C 109.5
H21B C21 H21C 109.5
C19 C22 H22A 109.5
C19 C22 H22B 109.5
H22A C22 H22B 109.5
C19 C22 H22C 109.5
H22A C22 H22C 109.5
H22B C22 H22C 109.5
C24 C23 C26 108.3(2)
C24 C23 C25 110.1(2)
C26 C23 C25 105.2(2)
C24 C23 P2 115.7(2)
C26 C23 P2 107.89(19)
C25 C23 P2 109.18(19)
C23 C24 H24A 109.5
C23 C24 H24B 109.5
H24A C24 H24B 109.5
C23 C24 H24C 109.5
H24A C24 H24C 109.5
H24B C24 H24C 109.5
C23 C25 H25A 109.5
C23 C25 H25B 109.5
H25A C25 H25B 109.5
C23 C25 H25C 109.5
H25A C25 H25C 109.5
H25B C25 H25C 109.5
C23 C26 H26A 109.5
C23 C26 H26B 109.5
H26A C26 H26B 109.5
C23 C26 H26C 109.5
H26A C26 H26C 109.5
H26B C26 H26C 109.5
P2 C27 P1 96.96(12)
P2 C27 H27A 112.4
P1 C27 H27A 112.4
P2 C27 H27B 112.4
P1 C27 H27B 112.4
H27A C27 H27B 109.9
C29 C28 C30 107.5(2)
C29 C28 C31 106.3(2)
C30 C28 C31 110.0(2)
C29 C28 P1 107.29(19)
C30 C28 P1 114.5(2)
C31 C28 P1 110.80(18)
C28 C29 H29A 109.5
C28 C29 H29B 109.5
H29A C29 H29B 109.5
C28 C29 H29C 109.5
H29A C29 H29C 109.5
H29B C29 H29C 109.5
C28 C30 H30A 109.5
C28 C30 H30B 109.5
H30A C30 H30B 109.5
C28 C30 H30C 109.5
H30A C30 H30C 109.5
H30B C30 H30C 109.5
C28 C31 H31A 109.5
C28 C31 H31B 109.5
H31A C31 H31B 109.5
C28 C31 H31C 109.5
H31A C31 H31C 109.5
H31B C31 H31C 109.5
C35 C32 C34 106.2(2)
C35 C32 C33 108.1(2)
C34 C32 C33 109.0(2)
C35 C32 P1 108.36(18)
C34 C32 P1 111.60(19)
C33 C32 P1 113.25(19)
C32 C33 H33A 109.5
C32 C33 H33B 109.5
H33A C33 H33B 109.5
C32 C33 H33C 109.5
H33A C33 H33C 109.5
H33B C33 H33C 109.5
C32 C34 H34A 109.5
C32 C34 H34B 109.5
H34A C34 H34B 109.5
C32 C34 H34C 109.5
H34A C34 H34C 109.5
H34B C34 H34C 109.5
C32 C35 H35A 109.5
C32 C35 H35B 109.5
H35A C35 H35B 109.5
C32 C35 H35C 109.5
H35A C35 H35C 109.5
H35B C35 H35C 109.5
C1 Si1 C10 104.08(11)
C1 Si1 Rh1 122.14(8)
C10 Si1 Rh1 103.73(8)
C1 Si1 H1 105.1(12)
C10 Si1 H1 102.7(12)
Rh1 Si1 H1 116.6(11)
C27 P1 C28 104.26(12)
C27 P1 C32 107.01(12)
C28 P1 C32 106.76(12)
C27 P1 Rh1 95.52(8)
C28 P1 Rh1 119.42(9)
C32 P1 Rh1 121.05(9)
C27 P2 C23 106.85(12)
C27 P2 C19 107.75(12)
C23 P2 C19 106.93(13)
C27 P2 Rh1 91.52(8)
C23 P2 Rh1 119.16(9)
C19 P2 Rh1 121.84(9)
P1 Rh1 P2 75.99(2)
P1 Rh1 C18 176.63(8)
P2 Rh1 C18 100.72(7)
P1 Rh1 Si1 102.47(3)
P2 Rh1 Si1 178.36(3)
C18 Rh1 Si1 80.83(7)
P1 Rh1 H101 155.9(8)
P2 Rh1 H101 94.6(7)
C18 Rh1 H101 22.5(8)
Si1 Rh1 H101 87.1(7)
P1 Rh1 H100 155.0(9)
P2 Rh1 H100 98.2(9)
C18 Rh1 H100 25.3(9)
Si1 Rh1 H100 83.0(9)
H101 Rh1 H100 47.2(11)

loop_
_geom_bond_atom_site_label_1
_geom_bond_atom_site_label_2
_geom_bond_distance
C1 C6 1.415(4)
C1 C2 1.415(4)
C1 Si1 1.920(3)
C2 C3 1.393(4)
C2 C8 1.509(4)
C3 C4 1.387(4)
C3 H3 0.9500
C4 C5 1.376(5)
C4 C9 1.511(4)
C5 C6 1.388(4)
C5 H5 0.9500
C6 C7 1.521(4)
C7 H7A 0.9800
C7 H7B 0.9800
C7 H7C 0.9800
C8 H8A 0.9800
C8 H8B 0.9800
C8 H8C 0.9800
C9 H9A 0.9800
C9 H9B 0.9800
C9 H9C 0.9800
C10 C15 1.398(4)
C10 C11 1.412(4)
C10 Si1 1.926(3)
C11 C12 1.391(4)
C11 C16 1.509(4)
C12 C13 1.386(4)
C12 H12 0.9500
C13 C14 1.388(4)
C13 C17 1.512(4)
C14 C15 1.395(4)
C14 H14 0.9500
C15 C18 1.498(4)
C16 H16A 0.9800
C16 H16B 0.9800
C16 H16C 0.9800
C17 H17A 0.9800
C17 H17B 0.9800
C17 H17C 0.9800
C18 Rh1 2.377(3)
C18 H101 0.93(3)
C18 H102 0.95(3)
C18 H100 1.03(3)
C19 C21 1.528(4)
C19 C22 1.534(4)
C19 C20 1.537(4)
C19 P2 1.907(3)
C20 H20A 0.9800
C20 H20B 0.9800
C20 H20C 0.9800
C21 H21A 0.9800
C21 H21B 0.9800
C21 H21C 0.9800
C22 H22A 0.9800
C22 H22B 0.9800
C22 H22C 0.9800
C23 C24 1.529(4)
C23 C26 1.533(4)
C23 C25 1.542(4)
C23 P2 1.904(3)
C24 H24A 0.9800
C24 H24B 0.9800
C24 H24C 0.9800
C25 H25A 0.9800
C25 H25B 0.9800
C25 H25C 0.9800
C26 H26A 0.9800
C26 H26B 0.9800
C26 H26C 0.9800
C27 P2 1.875(3)
C27 P1 1.880(3)
C27 H27A 0.9900
C27 H27B 0.9900
C28 C29 1.523(4)
C28 C30 1.532(4)
C28 C31 1.535(4)
C28 P1 1.903(3)
C29 H29A 0.9800
C29 H29B 0.9800
C29 H29C 0.9800
C30 H30A 0.9800
C30 H30B 0.9800
C30 H30C 0.9800
C31 H31A 0.9800
C31 H31B 0.9800
C31 H31C 0.9800
C32 C35 1.528(4)
C32 C34 1.528(4)
C32 C33 1.535(4)
C32 P1 1.914(3)
C33 H33A 0.9800
C33 H33B 0.9800
C33 H33C 0.9800
C34 H34A 0.9800
C34 H34B 0.9800
C34 H34C 0.9800
C35 H35A 0.9800
C35 H35B 0.9800
C35 H35C 0.9800
Si1 Rh1 2.3777(7)
Si1 H1 1.38(3)
P1 Rh1 2.2181(7)
P2 Rh1 2.3462(7)
Rh1 H101 2.01(3)
Rh1 H100 2.01(3)

loop_
_geom_torsion_atom_site_label_1
_geom_torsion_atom_site_label_2
_geom_torsion_atom_site_label_3
_geom_torsion_atom_site_label_4
_geom_torsion
C6 C1 C2 C3 0.0(4)
Si1 C1 C2 C3 -178.49(19)
C6 C1 C2 C8 178.9(2)
Si1 C1 C2 C8 0.3(3)
C1 C2 C3 C4 -0.2(4)
C8 C2 C3 C4 -179.1(3)
C2 C3 C4 C5 0.2(4)
C2 C3 C4 C9 -180.0(3)
C3 C4 C5 C6 -0.2(4)
C9 C4 C5 C6 -180.0(3)
C4 C5 C6 C1 0.1(4)
C4 C5 C6 C7 179.2(3)
C2 C1 C6 C5 0.0(4)
Si1 C1 C6 C5 178.6(2)
C2 C1 C6 C7 -179.1(2)
Si1 C1 C6 C7 -0.5(3)
C15 C10 C11 C12 -2.8(4)
Si1 C10 C11 C12 173.4(2)
C15 C10 C11 C16 177.1(2)
Si1 C10 C11 C16 -6.8(4)
C10 C11 C12 C13 0.5(4)
C16 C11 C12 C13 -179.3(3)
C11 C12 C13 C14 2.6(4)
C11 C12 C13 C17 -177.5(3)
C12 C13 C14 C15 -3.4(4)
C17 C13 C14 C15 176.7(3)
C13 C14 C15 C10 1.2(4)
C13 C14 C15 C18 -177.6(3)
C11 C10 C15 C14 2.0(4)
Si1 C10 C15 C14 -174.4(2)
C11 C10 C15 C18 -179.3(2)
Si1 C10 C15 C18 4.3(3)
C14 C15 C18 Rh1 173.2(2)
C10 C15 C18 Rh1 -5.6(3)
C6 C1 Si1 C10 -59.9(2)
C2 C1 Si1 C10 118.6(2)
C6 C1 Si1 Rh1 56.6(2)
C2 C1 Si1 Rh1 -124.87(19)
C15 C10 Si1 C1 127.7(2)
C11 C10 Si1 C1 -48.4(2)
C15 C10 Si1 Rh1 -1.1(2)
C11 C10 Si1 Rh1 -177.2(2)
P2 C27 P1 C28 122.17(13)
P2 C27 P1 C32 -124.94(12)
P2 C27 P1 Rh1 -0.09(11)
C29 C28 P1 C27 -53.8(2)
C30 C28 P1 C27 65.5(2)
C31 C28 P1 C27 -169.44(19)
C29 C28 P1 C32 -166.83(19)
C30 C28 P1 C32 -47.6(2)
C31 C28 P1 C32 77.5(2)
C29 C28 P1 Rh1 51.1(2)
C30 C28 P1 Rh1 170.40(18)
C31 C28 P1 Rh1 -64.5(2)
C35 C32 P1 C27 87.3(2)
C34 C32 P1 C27 -156.15(19)
C33 C32 P1 C27 -32.6(2)
C35 C32 P1 C28 -161.54(19)
C34 C32 P1 C28 -45.0(2)
C33 C32 P1 C28 78.5(2)
C35 C32 P1 Rh1 -20.3(2)
C34 C32 P1 Rh1 96.3(2)
C33 C32 P1 Rh1 -140.20(18)
P1 C27 P2 C23 121.24(13)
P1 C27 P2 C19 -124.15(13)
P1 C27 P2 Rh1 0.08(10)
C24 C23 P2 C27 72.5(2)
C26 C23 P2 C27 -48.9(2)
C25 C23 P2 C27 -162.72(19)
C24 C23 P2 C19 -42.7(2)
C26 C23 P2 C19 -164.07(18)
C25 C23 P2 C19 82.1(2)
C24 C23 P2 Rh1 174.06(18)
C26 C23 P2 Rh1 52.7(2)
C25 C23 P2 Rh1 -61.1(2)
C21 C19 P2 C27 -39.0(3)
C22 C19 P2 C27 -162.91(19)
C20 C19 P2 C27 82.4(2)
C21 C19 P2 C23 75.5(2)
C22 C19 P2 C23 -48.4(2)
C20 C19 P2 C23 -163.1(2)
C21 C19 P2 Rh1 -142.4(2)
C22 C19 P2 Rh1 93.7(2)
C20 C19 P2 Rh1 -21.0(2)
C27 P1 Rh1 P2 0.07(9)
C28 P1 Rh1 P2 -109.73(10)
C32 P1 Rh1 P2 113.73(10)
C27 P1 Rh1 C18 -12.0(14)
C28 P1 Rh1 C18 -121.8(13)
C32 P1 Rh1 C18 101.6(14)
C27 P1 Rh1 Si1 179.49(9)
C28 P1 Rh1 Si1 69.70(10)
C32 P1 Rh1 Si1 -66.85(10)
C27 P2 Rh1 P1 -0.07(9)
C23 P2 Rh1 P1 -110.37(10)
C19 P2 Rh1 P1 111.98(11)
C27 P2 Rh1 C18 179.21(12)
C23 P2 Rh1 C18 68.92(13)
C19 P2 Rh1 C18 -68.74(13)
C27 P2 Rh1 Si1 -20.2(9)
C23 P2 Rh1 Si1 -130.5(9)
C19 P2 Rh1 Si1 91.9(9)
C15 C18 Rh1 P1 -164.9(12)
C15 C18 Rh1 P2 -176.9(2)
C15 C18 Rh1 Si1 3.7(2)
C1 Si1 Rh1 P1 61.35(10)
C10 Si1 Rh1 P1 178.05(8)
C1 Si1 Rh1 P2 81.3(9)
C10 Si1 Rh1 P2 -162.0(9)
C1 Si1 Rh1 C18 -117.97(12)
C10 Si1 Rh1 C18 -1.27(11)
